data_2215237
loop_
_publ_author_name
'De-Suo Yang'

_publ_section_title
;
 6-Bromo-2'-[4-(dimethylamino)benzylidene]nicotinohydrazide monohydrate
;
_journal_coeditor_code OM2149
_journal_issue 9
_journal_name_full 'Acta Crystallographica Section E'
_journal_page_first o3739
_journal_page_last o3739
_journal_paper_doi 10.1107/S1600536807038512
_journal_volume 63
_journal_year 2007
_chemical_formula_iupac 'C15 H15 Br N4 O1 , H2 O1'
_chemical_formula_moiety 'C15 H15 Br N4 O1 , H2 O1'
_chemical_formula_sum 'C15 H17 Br N4 O2'
_chemical_formula_weight 365.24
_chemical_name_systematic
;
6-Bromo-2'-[4-(dimethylamino)benzylidene]nicotinohydrazide monohydrate
;
_space_group_IT_number 14
_symmetry_cell_setting monoclinic
_symmetry_space_group_name_Hall '-P 2yn'
_symmetry_space_group_name_H-M 'P 1 21/n 1'
_atom_sites_solution_hydrogens geom
_atom_sites_solution_primary direct
_atom_sites_solution_secondary difmap
_audit_creation_method SHELXL97
_cell_angle_alpha 90.00
_cell_angle_beta 110.067(6)
_cell_angle_gamma 90.00
_cell_formula_units_Z 4
_cell_length_a 10.535(6)
_cell_length_b 12.363(7)
_cell_length_c 12.889(7)
_cell_measurement_reflns_used 2425
_cell_measurement_temperature 298(2)
_cell_measurement_theta_max 24.3
_cell_measurement_theta_min 2.5
_cell_volume 1576.8(15)
_computing_cell_refinement 'SAINT (Bruker, 2002)'
_computing_data_collection 'SMART (Bruker, 2002)'
_computing_data_reduction SAINT
_computing_molecular_graphics 'SHELXTL (Sheldrick, 1997b)'
_computing_publication_material SHELXL97
_computing_structure_refinement 'SHELXL97 (Sheldrick, 1997a)'
_computing_structure_solution 'SHELXS97 (Sheldrick, 1997a)'
_diffrn_ambient_temperature 298(2)
_diffrn_measured_fraction_theta_full 0.988
_diffrn_measured_fraction_theta_max 0.988
_diffrn_measurement_device_type 'Bruker SMART CCD'
_diffrn_measurement_method \w
_diffrn_radiation_monochromator graphite
_diffrn_radiation_source 'fine-focus sealed tube'
_diffrn_radiation_type MoK\a
_diffrn_radiation_wavelength 0.71073
_diffrn_reflns_av_R_equivalents 0.0321
_diffrn_reflns_av_sigmaI/netI 0.0424
_diffrn_reflns_limit_h_max 13
_diffrn_reflns_limit_h_min -12
_diffrn_reflns_limit_k_max 15
_diffrn_reflns_limit_k_min -10
_diffrn_reflns_limit_l_max 16
_diffrn_reflns_limit_l_min -16
_diffrn_reflns_number 9266
_diffrn_reflns_theta_full 27.50
_diffrn_reflns_theta_max 27.50
_diffrn_reflns_theta_min 2.17
_exptl_absorpt_coefficient_mu 2.620
_exptl_absorpt_correction_T_max 0.6224
_exptl_absorpt_correction_T_min 0.5841
_exptl_absorpt_correction_type multi-scan
_exptl_absorpt_process_details '(SADABS; Sheldrick, 1996)'
_exptl_crystal_colour colourless
_exptl_crystal_density_diffrn 1.538
_exptl_crystal_density_method 'not measured'
_exptl_crystal_description block
_exptl_crystal_F_000 744
_exptl_crystal_size_max 0.23
_exptl_crystal_size_mid 0.22
_exptl_crystal_size_min 0.20
_refine_diff_density_max 0.227
_refine_diff_density_min -0.322
_refine_ls_extinction_method none
_refine_ls_goodness_of_fit_ref 1.009
_refine_ls_hydrogen_treatment mixed
_refine_ls_matrix_type full
_refine_ls_number_parameters 210
_refine_ls_number_reflns 3572
_refine_ls_number_restraints 4
_refine_ls_restrained_S_all 1.009
_refine_ls_R_factor_all 0.0712
_refine_ls_R_factor_gt 0.0348
_refine_ls_shift/su_max 0.000
_refine_ls_shift/su_mean 0.000
_refine_ls_structure_factor_coef Fsqd
_refine_ls_weighting_details 'calc w = 1/[\s^2^(Fo^2^)+(0.0367P)^2^+0.2692P] where P=(Fo^2^+2Fc^2^)/3'
_refine_ls_weighting_scheme calc
_refine_ls_wR_factor_gt 0.0729
_refine_ls_wR_factor_ref 0.0857
_reflns_number_gt 2312
_reflns_number_total 3572
_reflns_threshold_expression I>2\s(I)
_cod_data_source_file om2149.cif
_cod_data_source_block I
_cod_original_sg_symbol_H-M 'P 21/n'
_cod_database_code 2215237
_cod_database_fobs_code 2215237

loop_
_symmetry_equiv_pos_as_xyz
'x, y, z'
'-x+1/2, y+1/2, -z+1/2'
'-x, -y, -z'
'x-1/2, -y-1/2, z-1/2'

loop_
_atom_site_type_symbol
_atom_site_label
_atom_site_fract_x
_atom_site_fract_y
_atom_site_fract_z
_atom_site_U_iso_or_equiv
_atom_site_adp_type
_atom_site_calc_flag
_atom_site_refinement_flags
_atom_site_occupancy
Br Br1 0.47397(3) 0.42451(2) 0.16814(2) 0.06254(13) Uani d . 1
O O1 0.6679(2) 0.43639(13) 0.61464(15) 0.0656(6) Uani d . 1
O O2 0.64188(19) 0.03201(13) 0.68079(17) 0.0555(5) Uani d D 1
N N1 0.5521(2) 0.14776(17) 0.35409(18) 0.0521(6) Uani d . 1
N N2 0.6671(2) 0.26731(15) 0.68069(16) 0.0420(5) Uani d D 1
N N3 0.7079(2) 0.30497(16) 0.78919(16) 0.0424(5) Uani d . 1
N N4 0.8832(2) 0.31198(18) 1.32054(18) 0.0597(6) Uani d . 1
C C1 0.6001(2) 0.29484(18) 0.48329(19) 0.0373(5) Uani d . 1
C C2 0.5636(2) 0.36808(19) 0.3968(2) 0.0414(6) Uani d . 1
H H2 0.5657 0.4420 0.4104 0.050 Uiso calc R 1
C C3 0.5239(2) 0.32913(19) 0.28971(19) 0.0409(6) Uani d . 1
C C4 0.5194(2) 0.2193(2) 0.2719(2) 0.0481(6) Uani d . 1
H H4 0.4923 0.1940 0.1996 0.058 Uiso calc R 1
C C5 0.5927(2) 0.18524(19) 0.4576(2) 0.0457(6) Uani d . 1
H H5 0.6172 0.1356 0.5153 0.055 Uiso calc R 1
C C6 0.6478(2) 0.3389(2) 0.5989(2) 0.0422(6) Uani d . 1
C C7 0.7264(2) 0.2307(2) 0.8620(2) 0.0434(6) Uani d . 1
H H7 0.7138 0.1589 0.8392 0.052 Uiso calc R 1
C C8 0.7665(2) 0.25483(18) 0.97939(19) 0.0393(5) Uani d . 1
C C9 0.7856(2) 0.35918(19) 1.0216(2) 0.0437(6) Uani d . 1
H H9 0.7731 0.4174 0.9734 0.052 Uiso calc R 1
C C10 0.8223(2) 0.3783(2) 1.1329(2) 0.0457(6) Uani d . 1
H H10 0.8330 0.4493 1.1584 0.055 Uiso calc R 1
C C11 0.8443(2) 0.2932(2) 1.20932(19) 0.0427(6) Uani d . 1
C C12 0.8246(3) 0.1880(2) 1.1664(2) 0.0481(6) Uani d . 1
H H12 0.8372 0.1294 1.2142 0.058 Uiso calc R 1
C C13 0.7868(3) 0.17021(19) 1.0544(2) 0.0474(6) Uani d . 1
H H13 0.7744 0.0995 1.0281 0.057 Uiso calc R 1
C C14 0.9084(3) 0.2233(3) 1.3982(2) 0.0659(8) Uani d . 1
H H14A 0.8265 0.1831 1.3854 0.099 Uiso calc R 1
H H14B 0.9390 0.2514 1.4722 0.099 Uiso calc R 1
H H14C 0.9765 0.1768 1.3886 0.099 Uiso calc R 1
C C15 0.9053(4) 0.4204(2) 1.3647(3) 0.0746(9) Uani d . 1
H H15A 0.9786 0.4529 1.3478 0.112 Uiso calc R 1
H H15B 0.9272 0.4178 1.4434 0.112 Uiso calc R 1
H H15C 0.8248 0.4626 1.3323 0.112 Uiso calc R 1
H H2A 0.648(3) 0.1969(10) 0.671(2) 0.080 Uiso d D 1
H H2B 0.7067(18) -0.006(2) 0.720(2) 0.080 Uiso d D 1
H H2C 0.5687(15) -0.002(2) 0.667(3) 0.080 Uiso d D 1

loop_
_atom_site_aniso_label
_atom_site_aniso_U_11
_atom_site_aniso_U_22
_atom_site_aniso_U_33
_atom_site_aniso_U_12
_atom_site_aniso_U_13
_atom_site_aniso_U_23
Br1 0.0862(2) 0.05148(19) 0.04669(17) 0.00208(16) 0.01863(15) 0.00658(13)
O1 0.1116(16) 0.0305(10) 0.0472(11) -0.0100(10) 0.0175(11) -0.0051(8)
O2 0.0598(12) 0.0307(9) 0.0676(13) -0.0010(9) 0.0110(11) 0.0033(9)
N1 0.0674(15) 0.0320(11) 0.0513(14) 0.0002(10) 0.0134(11) -0.0068(10)
N2 0.0529(13) 0.0318(10) 0.0420(12) -0.0031(10) 0.0172(10) -0.0042(9)
N3 0.0514(13) 0.0379(11) 0.0389(11) -0.0020(9) 0.0168(10) -0.0056(9)
N4 0.0813(17) 0.0547(14) 0.0408(13) 0.0002(13) 0.0181(12) -0.0024(11)
C1 0.0397(13) 0.0300(12) 0.0440(13) -0.0039(10) 0.0166(11) -0.0041(10)
C2 0.0464(15) 0.0295(12) 0.0489(15) -0.0009(11) 0.0171(12) -0.0045(11)
C3 0.0422(14) 0.0391(14) 0.0412(13) 0.0008(11) 0.0142(11) 0.0018(11)
C4 0.0557(16) 0.0424(15) 0.0433(15) -0.0006(13) 0.0131(12) -0.0094(12)
C5 0.0551(16) 0.0354(14) 0.0448(14) 0.0013(12) 0.0147(12) -0.0022(11)
C6 0.0486(15) 0.0347(14) 0.0436(14) -0.0022(11) 0.0161(12) -0.0030(11)
C7 0.0456(14) 0.0369(14) 0.0492(15) -0.0025(11) 0.0183(12) -0.0044(12)
C8 0.0413(13) 0.0370(13) 0.0405(13) -0.0008(11) 0.0153(11) -0.0002(10)
C9 0.0538(15) 0.0333(13) 0.0448(14) -0.0003(12) 0.0176(12) 0.0049(11)
C10 0.0555(16) 0.0324(13) 0.0503(15) 0.0013(12) 0.0194(13) -0.0044(11)
C11 0.0412(14) 0.0441(14) 0.0428(14) 0.0009(11) 0.0144(11) 0.0003(11)
C12 0.0602(17) 0.0350(14) 0.0474(15) -0.0014(12) 0.0163(13) 0.0083(11)
C13 0.0589(16) 0.0297(13) 0.0517(16) -0.0028(12) 0.0168(13) -0.0021(11)
C14 0.069(2) 0.083(2) 0.0444(16) -0.0051(17) 0.0179(14) 0.0074(15)
C15 0.099(2) 0.068(2) 0.0534(18) 0.0004(18) 0.0211(17) -0.0172(15)

loop_
_atom_type_symbol
_atom_type_description
_atom_type_scat_dispersion_real
_atom_type_scat_dispersion_imag
_atom_type_scat_source
C C 0.0033 0.0016 'International Tables Vol C Tables 4.2.6.8 and 6.1.1.4'
H H 0.0000 0.0000 'International Tables Vol C Tables 4.2.6.8 and 6.1.1.4'
N N 0.0061 0.0033 'International Tables Vol C Tables 4.2.6.8 and 6.1.1.4'
O O 0.0106 0.0060 'International Tables Vol C Tables 4.2.6.8 and 6.1.1.4'
Br Br -0.2901 2.4595 'International Tables Vol C Tables 4.2.6.8 and 6.1.1.4'

loop_
_geom_angle_atom_site_label_1
_geom_angle_atom_site_label_2
_geom_angle_atom_site_label_3
_geom_angle
H2B O2 H2C 111(2)
C4 N1 C5 118.1(2)
C6 N2 N3 118.75(19)
C6 N2 H2A 124.3(19)
N3 N2 H2A 116.7(19)
C7 N3 N2 114.4(2)
C11 N4 C15 121.3(2)
C11 N4 C14 121.0(2)
C15 N4 C14 117.7(2)
C2 C1 C5 117.9(2)
C2 C1 C6 117.9(2)
C5 C1 C6 124.2(2)
C1 C2 C3 118.7(2)
C1 C2 H2 120.6
C3 C2 H2 120.6
C4 C3 C2 119.4(2)
C4 C3 Br1 119.66(19)
C2 C3 Br1 120.92(18)
N1 C4 C3 122.6(2)
N1 C4 H4 118.7
C3 C4 H4 118.7
N1 C5 C1 123.2(2)
N1 C5 H5 118.4
C1 C5 H5 118.4
O1 C6 N2 123.2(2)
O1 C6 C1 120.0(2)
N2 C6 C1 116.8(2)
N3 C7 C8 122.1(2)
N3 C7 H7 118.9
C8 C7 H7 118.9
C9 C8 C13 117.4(2)
C9 C8 C7 123.3(2)
C13 C8 C7 119.3(2)
C10 C9 C8 121.4(2)
C10 C9 H9 119.3
C8 C9 H9 119.3
C9 C10 C11 121.6(2)
C9 C10 H10 119.2
C11 C10 H10 119.2
N4 C11 C12 121.4(2)
N4 C11 C10 121.7(2)
C12 C11 C10 116.9(2)
C13 C12 C11 120.8(2)
C13 C12 H12 119.6
C11 C12 H12 119.6
C12 C13 C8 121.9(2)
C12 C13 H13 119.0
C8 C13 H13 119.0
N4 C14 H14A 109.5
N4 C14 H14B 109.5
H14A C14 H14B 109.5
N4 C14 H14C 109.5
H14A C14 H14C 109.5
H14B C14 H14C 109.5
N4 C15 H15A 109.5
N4 C15 H15B 109.5
H15A C15 H15B 109.5
N4 C15 H15C 109.5
H15A C15 H15C 109.5
H15B C15 H15C 109.5

loop_
_geom_bond_atom_site_label_1
_geom_bond_atom_site_label_2
_geom_bond_distance
Br1 C3 1.886(2)
O1 C6 1.229(3)
O2 H2B 0.837(10)
O2 H2C 0.841(10)
N1 C4 1.331(3)
N1 C5 1.337(3)
N2 C6 1.338(3)
N2 N3 1.394(3)
N2 H2A 0.893(10)
N3 C7 1.279(3)
N4 C11 1.369(3)
N4 C15 1.444(3)
N4 C14 1.446(3)
C1 C2 1.384(3)
C1 C5 1.391(3)
C1 C6 1.501(3)
C2 C3 1.384(3)
C2 H2 0.9300
C3 C4 1.376(3)
C4 H4 0.9300
C5 H5 0.9300
C7 C8 1.455(3)
C7 H7 0.9300
C8 C9 1.388(3)
C8 C13 1.390(3)
C9 C10 1.372(3)
C9 H9 0.9300
C10 C11 1.405(3)
C10 H10 0.9300
C11 C12 1.401(4)
C12 C13 1.378(3)
C12 H12 0.9300
C13 H13 0.9300
C14 H14A 0.9600
C14 H14B 0.9600
C14 H14C 0.9600
C15 H15A 0.9600
C15 H15B 0.9600
C15 H15C 0.9600

loop_
_geom_hbond_atom_site_label_D
_geom_hbond_atom_site_label_H
_geom_hbond_atom_site_label_A
_geom_hbond_site_symmetry_A
_geom_hbond_distance_DH
_geom_hbond_distance_HA
_geom_hbond_distance_DA
_geom_hbond_angle_DHA
O2 H2C N1 3_656 0.841(10) 2.171(17) 2.948(3) 154(3)
O2 H2B N3 2_646 0.837(10) 2.52(2) 3.180(3) 136(3)
O2 H2B O1 2_646 0.837(10) 2.209(19) 2.956(3) 149(3)
N2 H2A O2 . 0.893(10) 2.045(12) 2.921(3) 167(3)

loop_
_cod_related_entry_id
_cod_related_entry_database
_cod_related_entry_code
1 ChemSpider 21184346
